data_7105300
loop_
_publ_author_name
'Nasser, Nasser'
'Eisler, Dana J'
'Puddephatt, Richard J'

_publ_section_title
;
 A chiral diphosphine as trans-chelate ligand and its relevance to
 catalysis.
;
_journal_issue 11
_journal_name_full 'Chemical communications (Cambridge, England)'
_journal_page_first 1953
_journal_page_last 1955
_journal_paper_doi 10.1039/b923911a
_journal_volume 46
_journal_year 2010
_chemical_absolute_configuration syn
_chemical_formula_moiety 'C44 H40 Au N2 O2 P2, B F4, 3 (C H2 Cl2)'
_chemical_formula_sum 'C47 H46 Au B Cl6 F4 N2 O2 P2'
_chemical_formula_weight 1229.2
_chemical_name_systematic
;
?
;
_space_group_IT_number 1
_symmetry_cell_setting triclinic
_symmetry_space_group_name_Hall 'P 1'
_symmetry_space_group_name_H-M 'P 1'
_atom_sites_solution_hydrogens geom
_atom_sites_solution_primary direct
_atom_sites_solution_secondary difmap
_audit_creation_method SHELXL-97
_cell_angle_alpha 73.731(2)
_cell_angle_beta 89.798(2)
_cell_angle_gamma 81.870(2)
_cell_formula_units_Z 2
_cell_length_a 11.9958(4)
_cell_length_b 12.1404(3)
_cell_length_c 18.3736(6)
_cell_measurement_reflns_used 50733
_cell_measurement_temperature 293(2)
_cell_measurement_theta_max 27.48
_cell_measurement_theta_min 1.00
_cell_volume 2541.02(14)
_computing_cell_refinement 'HKL Scalepack (Otwinowski & Minor 1997)'
_computing_data_collection 'Collect (Nonius B.V. 1998)'
_computing_data_reduction
;
HKL Denzo and Scalepack (Otwinowski & Minor 1997)
;
_computing_molecular_graphics 'Bruker SHELXTL'
_computing_publication_material 'SHELXL-97 (Sheldrick 1997)'
_computing_structure_refinement 'SHELXL-97 (Sheldrick 1997)'
_computing_structure_solution 'SHELXS-97 (Sheldrick, 1990)'
_diffrn_ambient_temperature 293(2)
_diffrn_measured_fraction_theta_full 0.978
_diffrn_measured_fraction_theta_max 0.978
_diffrn_measurement_device_type 'Nonius Kappa CCD'
_diffrn_measurement_method 'phi\omega scans'
_diffrn_radiation_monochromator graphite
_diffrn_radiation_source 'fine-focus sealed tube'
_diffrn_radiation_type MoK\a
_diffrn_radiation_wavelength 0.71073
_diffrn_reflns_av_R_equivalents 0.0456
_diffrn_reflns_av_sigmaI/netI 0.1062
_diffrn_reflns_limit_h_max 14
_diffrn_reflns_limit_h_min -14
_diffrn_reflns_limit_k_max 15
_diffrn_reflns_limit_k_min -15
_diffrn_reflns_limit_l_max 22
_diffrn_reflns_limit_l_min -22
_diffrn_reflns_number 23994
_diffrn_reflns_theta_full 26.12
_diffrn_reflns_theta_max 26.12
_diffrn_reflns_theta_min 1.72
_exptl_absorpt_coefficient_mu 3.327
_exptl_absorpt_correction_T_max 0.512
_exptl_absorpt_correction_T_min 0.461
_exptl_absorpt_correction_type multi-scan
_exptl_crystal_colour colourless
_exptl_crystal_density_diffrn 1.607
_exptl_crystal_density_method 'not measured'
_exptl_crystal_description plate
_exptl_crystal_F_000 1220
_exptl_crystal_size_max 0.23
_exptl_crystal_size_mid 0.17
_exptl_crystal_size_min 0.10
_refine_diff_density_max 2.982
_refine_diff_density_min -1.230
_refine_diff_density_rms 0.219
_refine_ls_abs_structure_details 'Flack H D (1983), Acta Cryst. A39, 876-881, 8176 Friedel pairs'
_refine_ls_abs_structure_Flack 0.022(9)
_refine_ls_extinction_method none
_refine_ls_goodness_of_fit_ref 1.024
_refine_ls_hydrogen_treatment constr
_refine_ls_matrix_type full
_refine_ls_number_parameters 515
_refine_ls_number_reflns 18064
_refine_ls_number_restraints 39
_refine_ls_restrained_S_all 1.024
_refine_ls_R_factor_all 0.0846
_refine_ls_R_factor_gt 0.0612
_refine_ls_shift/su_max 0.002
_refine_ls_shift/su_mean 0.000
_refine_ls_structure_factor_coef Fsqd
_refine_ls_weighting_details 'calc w=1/[\s^2^(Fo^2^)+(0.0900P)^2^+0.0000P] where P=(Fo^2^+2Fc^2^)/3'
_refine_ls_weighting_scheme calc
_refine_ls_wR_factor_gt 0.1514
_refine_ls_wR_factor_ref 0.1660
_reflns_number_gt 14395
_reflns_number_total 18064
_reflns_threshold_expression >2sigma(I)
_cod_data_source_file b923911a.txt
_cod_data_source_block 09047
_cod_depositor_comments
;
The following automatic conversions were performed:
'_symmetry_cell_setting' value 'Triclinic' changed to 'triclinic'
according to '/home/saulius/struct/CIF-dictionaries/cif_core.dic'
dictionary named 'cif_core.dic' version 2.4.1 from 2010-06-29.

Automatic conversion script
Id: cif_fix_enum 1527 2010-12-29 10:47:43Z saulius 
;
_cod_database_code 7105300

loop_
_symmetry_equiv_pos_as_xyz
'x, y, z'

loop_
_atom_site_label
_atom_site_type_symbol
_atom_site_fract_x
_atom_site_fract_y
_atom_site_fract_z
_atom_site_U_iso_or_equiv
_atom_site_adp_type
_atom_site_occupancy
_atom_site_symmetry_multiplicity
_atom_site_calc_flag
_atom_site_refinement_flags
_atom_site_disorder_assembly
_atom_site_disorder_group
Au1 Au 0.03709(3) 0.66063(3) 0.33933(2) 0.01851(19) Uani 1 1 d . . .
P1 P -0.0981(4) 0.8188(4) 0.3331(3) 0.0175(11) Uani 1 1 d . . .
P2 P 0.1964(4) 0.5248(4) 0.3457(3) 0.0182(11) Uani 1 1 d . . .
C1 C -0.1739(12) 0.8085(13) 0.4211(9) 0.012(3) Uiso 1 1 d . . .
C2 C -0.1791(11) 0.8941(12) 0.4572(8) 0.018(3) Uiso 1 1 d . . .
H2A H -0.1450 0.9589 0.4348 0.021 Uiso 1 1 calc R . .
C3 C -0.2322(11) 0.8896(12) 0.5251(8) 0.021(3) Uiso 1 1 d . . .
H3A H -0.2385 0.9526 0.5451 0.025 Uiso 1 1 calc R . .
C4 C -0.2762(12) 0.7887(13) 0.5632(9) 0.028(4) Uiso 1 1 d . . .
H4A H -0.3067 0.7816 0.6106 0.034 Uiso 1 1 calc R . .
C5 C -0.2735(12) 0.7001(13) 0.5294(9) 0.018(4) Uiso 1 1 d . . .
H5A H -0.3061 0.6348 0.5533 0.022 Uiso 1 1 calc R . .
C6 C -0.2210(13) 0.7071(14) 0.4577(10) 0.017(4) Uiso 1 1 d . . .
C7 C -0.2181(13) 0.6182(14) 0.4182(10) 0.027(4) Uiso 1 1 d . . .
N1 N -0.2213(8) 0.5042(9) 0.4594(7) 0.017(2) Uiso 1 1 d . . .
H1A H -0.2199 0.4860 0.5082 0.020 Uiso 1 1 calc R . .
O1 O -0.2197(8) 0.6453(9) 0.3486(6) 0.023(2) Uiso 1 1 d . . .
C8 C -0.2270(10) 0.4142(10) 0.4211(7) 0.019(2) Uiso 1 1 d . . .
H8A H -0.1950 0.4389 0.3710 0.023 Uiso 1 1 calc R . .
C9 C -0.3524(12) 0.4013(12) 0.4099(9) 0.024(4) Uiso 1 1 d . . .
H9A H -0.3859 0.3771 0.4589 0.029 Uiso 1 1 calc R . .
H9B H -0.3940 0.4753 0.3816 0.029 Uiso 1 1 calc R . .
C10 C -0.3592(11) 0.3116(11) 0.3672(8) 0.027(3) Uiso 1 1 d . . .
H10A H -0.4368 0.2986 0.3641 0.033 Uiso 1 1 calc R . .
H10B H -0.3346 0.3408 0.3159 0.033 Uiso 1 1 calc R . .
C11 C -0.2867(11) 0.1988(12) 0.4060(8) 0.029(3) Uiso 1 1 d . . .
H11A H -0.2868 0.1463 0.3748 0.035 Uiso 1 1 calc R . .
H11B H -0.3189 0.1639 0.4540 0.035 Uiso 1 1 calc R . .
C12 C -0.1664(12) 0.2138(13) 0.4205(9) 0.026(4) Uiso 1 1 d . . .
H12A H -0.1305 0.2383 0.3724 0.031 Uiso 1 1 calc R . .
H12B H -0.1251 0.1399 0.4493 0.031 Uiso 1 1 calc R . .
C13 C -0.1618(9) 0.3029(10) 0.4639(7) 0.020(2) Uiso 1 1 d . . .
H13A H -0.1992 0.2758 0.5117 0.024 Uiso 1 1 calc R . .
C14 C 0.0365(12) 0.3480(13) 0.4328(9) 0.018(4) Uiso 1 1 d . . .
O2 O 0.0175(8) 0.3921(8) 0.3650(6) 0.022(2) Uiso 1 1 d . . .
N2 N -0.0445(9) 0.3130(9) 0.4833(7) 0.022(3) Uiso 1 1 d . . .
H2B H -0.0255 0.2952 0.5307 0.027 Uiso 1 1 calc R . .
C15 C 0.1523(14) 0.3316(14) 0.4660(10) 0.016(4) Uiso 1 1 d . . .
C16 C 0.1885(13) 0.2358(14) 0.5283(9) 0.023(4) Uiso 1 1 d . . .
H16A H 0.1377 0.1867 0.5513 0.027 Uiso 1 1 calc R . .
C17 C 0.3003(13) 0.2132(14) 0.5561(10) 0.035(4) Uiso 1 1 d . . .
H17A H 0.3230 0.1496 0.5976 0.042 Uiso 1 1 calc R . .
C18 C 0.3767(12) 0.2843(12) 0.5224(9) 0.026(3) Uiso 1 1 d . . .
H18A H 0.4510 0.2692 0.5410 0.032 Uiso 1 1 calc R . .
C19 C 0.3428(12) 0.3766(13) 0.4618(9) 0.019(3) Uiso 1 1 d . . .
H19A H 0.3950 0.4244 0.4395 0.023 Uiso 1 1 calc R . .
C20 C 0.2297(15) 0.4033(15) 0.4309(11) 0.020(4) Uiso 1 1 d . . .
C21 C -0.2038(8) 0.8649(9) 0.2555(5) 0.021(4) Uiso 1 1 d G . .
C22 C -0.1793(7) 0.8376(9) 0.1880(6) 0.029(4) Uiso 1 1 d G . .
H22A H -0.1095 0.7967 0.1828 0.035 Uiso 1 1 calc R . .
C23 C -0.2591(8) 0.8716(9) 0.1283(5) 0.036(4) Uiso 1 1 d G . .
H23A H -0.2428 0.8534 0.0831 0.043 Uiso 1 1 calc R . .
C24 C -0.3634(8) 0.9327(9) 0.1361(5) 0.028(4) Uiso 1 1 d G . .
H24A H -0.4168 0.9554 0.0961 0.033 Uiso 1 1 calc R . .
C25 C -0.3879(7) 0.9599(9) 0.2036(6) 0.034(4) Uiso 1 1 d G . .
H25A H -0.4577 1.0009 0.2088 0.041 Uiso 1 1 calc R . .
C26 C -0.3081(9) 0.9260(10) 0.2633(5) 0.026(4) Uiso 1 1 d G . .
H26A H -0.3244 0.9442 0.3084 0.031 Uiso 1 1 calc R . .
C27 C -0.0273(8) 0.9444(7) 0.3265(6) 0.023(4) Uiso 1 1 d G . .
C28 C 0.0618(8) 0.9311(6) 0.3779(5) 0.032(4) Uiso 1 1 d G . .
H28A H 0.0841 0.8598 0.4132 0.039 Uiso 1 1 calc R . .
C29 C 0.1176(7) 1.0246(8) 0.3763(5) 0.034(3) Uiso 1 1 d G . .
H29A H 0.1772 1.0157 0.4107 0.040 Uiso 1 1 calc R . .
C30 C 0.0842(7) 1.1313(7) 0.3235(6) 0.031(3) Uiso 1 1 d G . .
H30A H 0.1215 1.1938 0.3225 0.037 Uiso 1 1 calc R . .
C31 C -0.0049(8) 1.1445(6) 0.2721(5) 0.029(3) Uiso 1 1 d G . .
H31A H -0.0272 1.2159 0.2368 0.034 Uiso 1 1 calc R . .
C32 C -0.0607(7) 1.0510(8) 0.2736(5) 0.028(3) Uiso 1 1 d G . .
H32A H -0.1203 1.0599 0.2393 0.034 Uiso 1 1 calc R . .
C33 C 0.2162(9) 0.4654(9) 0.2656(5) 0.021(3) Uiso 1 1 d G . .
C34 C 0.1738(8) 0.5328(7) 0.1942(6) 0.031(4) Uiso 1 1 d G . .
H34A H 0.1315 0.6053 0.1887 0.037 Uiso 1 1 calc R . .
C35 C 0.1945(9) 0.4920(8) 0.1313(5) 0.038(4) Uiso 1 1 d G . .
H35A H 0.1661 0.5371 0.0835 0.045 Uiso 1 1 calc R . .
C36 C 0.2576(9) 0.3837(9) 0.1396(5) 0.033(4) Uiso 1 1 d G . .
H36A H 0.2715 0.3563 0.0975 0.040 Uiso 1 1 calc R . .
C37 C 0.3000(9) 0.3162(7) 0.2109(6) 0.036(4) Uiso 1 1 d G . .
H37A H 0.3423 0.2438 0.2165 0.043 Uiso 1 1 calc R . .
C38 C 0.2793(9) 0.3571(8) 0.2739(5) 0.030(4) Uiso 1 1 d G . .
H38A H 0.3077 0.3120 0.3216 0.035 Uiso 1 1 calc R . .
C39 C 0.3149(7) 0.6066(9) 0.3423(6) 0.022(4) Uiso 1 1 d G . .
C40 C 0.3992(8) 0.6077(8) 0.2901(5) 0.021(3) Uiso 1 1 d G . .
H40A H 0.3949 0.5693 0.2532 0.025 Uiso 1 1 calc R . .
C41 C 0.4899(7) 0.6662(9) 0.2932(5) 0.034(4) Uiso 1 1 d G . .
H41A H 0.5463 0.6669 0.2583 0.040 Uiso 1 1 calc R . .
C42 C 0.4963(7) 0.7236(8) 0.3484(6) 0.031(3) Uiso 1 1 d G . .
H42A H 0.5569 0.7627 0.3504 0.037 Uiso 1 1 calc R . .
C43 C 0.4119(8) 0.7224(9) 0.4006(5) 0.029(3) Uiso 1 1 d G . .
H43A H 0.4162 0.7608 0.4375 0.035 Uiso 1 1 calc R . .
C44 C 0.3212(7) 0.6640(9) 0.3975(6) 0.030(4) Uiso 1 1 d G . .
H44A H 0.2648 0.6632 0.4324 0.036 Uiso 1 1 calc R . .
Au2 Au -0.53359(3) -0.25412(3) 0.98624(2) 0.01897(19) Uani 1 1 d . . .
P3 P -0.3898(4) -0.4056(4) 0.9915(3) 0.0182(11) Uani 1 1 d . . .
P4 P -0.6982(4) -0.1254(4) 0.9799(3) 0.0183(11) Uani 1 1 d . . .
C45 C -0.3104(13) -0.3974(14) 0.9035(10) 0.018(4) Uiso 1 1 d . . .
C46 C -0.2970(12) -0.4984(13) 0.8783(8) 0.020(3) Uiso 1 1 d . . .
H46A H -0.3283 -0.5634 0.9046 0.024 Uiso 1 1 calc R . .
C47 C -0.2367(12) -0.4992(13) 0.8141(9) 0.029(4) Uiso 1 1 d . . .
H47A H -0.2246 -0.5665 0.7988 0.035 Uiso 1 1 calc R . .
C48 C -0.1940(13) -0.4017(14) 0.7724(10) 0.032(4) Uiso 1 1 d . . .
H48A H -0.1581 -0.4015 0.7274 0.038 Uiso 1 1 calc R . .
C49 C -0.2059(15) -0.3005(17) 0.7996(12) 0.037(5) Uiso 1 1 d . . .
H49A H -0.1733 -0.2360 0.7742 0.044 Uiso 1 1 calc R . .
C50 C -0.2659(14) -0.3000(15) 0.8634(10) 0.020(4) Uiso 1 1 d . . .
C51 C -0.2689(10) -0.1989(11) 0.8960(8) 0.010(3) Uiso 1 1 d . . .
N3 N -0.2615(9) -0.0974(9) 0.8442(7) 0.022(3) Uiso 1 1 d . . .
H3B H -0.2682 -0.0943 0.7970 0.026 Uiso 1 1 calc R . .
O3 O -0.2783(8) -0.2122(9) 0.9638(6) 0.024(2) Uiso 1 1 d . . .
C52 C -0.2423(10) 0.0102(11) 0.8632(8) 0.024(3) Uiso 1 1 d . . .
H52A H -0.2397 0.0693 0.8145 0.028 Uiso 1 1 calc R . .
C53 C -0.1278(13) -0.0050(13) 0.9027(9) 0.029(4) Uiso 1 1 d . . .
H53A H -0.1254 -0.0651 0.9506 0.035 Uiso 1 1 calc R . .
H53B H -0.0700 -0.0306 0.8716 0.035 Uiso 1 1 calc R . .
C54 C -0.1018(11) 0.1045(11) 0.9176(8) 0.029(3) Uiso 1 1 d . . .
H54A H -0.0914 0.1606 0.8697 0.035 Uiso 1 1 calc R . .
H54B H -0.0320 0.0878 0.9477 0.035 Uiso 1 1 calc R . .
C55 C -0.1952(10) 0.1558(12) 0.9589(8) 0.027(3) Uiso 1 1 d . . .
H55A H -0.1787 0.2290 0.9644 0.033 Uiso 1 1 calc R . .
H55B H -0.2001 0.1037 1.0093 0.033 Uiso 1 1 calc R . .
C56 C -0.3083(13) 0.1752(14) 0.9146(9) 0.028(4) Uiso 1 1 d . . .
H56A H -0.3679 0.2082 0.9414 0.033 Uiso 1 1 calc R . .
H56B H -0.3043 0.2293 0.8649 0.033 Uiso 1 1 calc R . .
C57 C -0.3348(10) 0.0591(11) 0.9060(8) 0.023(3) Uiso 1 1 d . . .
H57A H -0.3365 0.0049 0.9566 0.027 Uiso 1 1 calc R . .
C58 C -0.5344(13) 0.0476(13) 0.9069(9) 0.022(4) Uiso 1 1 d . . .
N4 N -0.4451(9) 0.0740(9) 0.8672(7) 0.020(3) Uiso 1 1 d . . .
H4B H -0.4515 0.0999 0.8185 0.024 Uiso 1 1 calc R . .
O4 O -0.5337(8) 0.0074(9) 0.9769(6) 0.025(2) Uiso 1 1 d . . .
C59 C -0.6454(15) 0.0661(16) 0.8628(11) 0.024(5) Uiso 1 1 d . . .
C60 C -0.6694(13) 0.1560(14) 0.7942(10) 0.025(4) Uiso 1 1 d . . .
H60A H -0.6140 0.2004 0.7731 0.029 Uiso 1 1 calc R . .
C61 C -0.7755(12) 0.1784(13) 0.7580(9) 0.026(4) Uiso 1 1 d . . .
H61A H -0.7928 0.2400 0.7145 0.032 Uiso 1 1 calc R . .
C62 C -0.8553(13) 0.1065(13) 0.7883(9) 0.029(4) Uiso 1 1 d . . .
H62A H -0.9261 0.1200 0.7643 0.034 Uiso 1 1 calc R . .
C63 C -0.8304(14) 0.0141(14) 0.8545(10) 0.028(4) Uiso 1 1 d . . .
H63A H -0.8832 -0.0353 0.8725 0.034 Uiso 1 1 calc R . .
C64 C -0.7284(14) -0.0036(14) 0.8928(10) 0.016(4) Uiso 1 1 d . . .
C65 C -0.2860(8) -0.4456(9) 1.0698(5) 0.020(4) Uiso 1 1 d G . .
C66 C -0.1830(8) -0.5127(10) 1.0669(5) 0.025(4) Uiso 1 1 d G . .
H66A H -0.1658 -0.5377 1.0242 0.029 Uiso 1 1 calc R . .
C67 C -0.1057(7) -0.5424(9) 1.1280(6) 0.027(4) Uiso 1 1 d G . .
H67A H -0.0368 -0.5873 1.1261 0.032 Uiso 1 1 calc R . .
C68 C -0.1315(8) -0.5051(10) 1.1918(5) 0.037(4) Uiso 1 1 d G . .
H68A H -0.0798 -0.5250 1.2326 0.044 Uiso 1 1 calc R . .
C69 C -0.2345(9) -0.4380(10) 1.1946(5) 0.038(4) Uiso 1 1 d G . .
H69A H -0.2517 -0.4130 1.2373 0.046 Uiso 1 1 calc R . .
C70 C -0.3118(7) -0.4082(9) 1.1336(6) 0.031(4) Uiso 1 1 d G . .
H70A H -0.3807 -0.3633 1.1355 0.037 Uiso 1 1 calc R . .
C71 C -0.4586(8) -0.5377(6) 1.0079(6) 0.024(4) Uiso 1 1 d G . .
C72 C -0.5444(9) -0.5394(7) 0.9578(5) 0.037(4) Uiso 1 1 d G . .
H72A H -0.5705 -0.4730 0.9190 0.045 Uiso 1 1 calc R . .
C73 C -0.5911(8) -0.6404(9) 0.9657(5) 0.044(4) Uiso 1 1 d G . .
H73A H -0.6484 -0.6416 0.9321 0.053 Uiso 1 1 calc R . .
C74 C -0.5520(8) -0.7397(7) 1.0237(6) 0.026(3) Uiso 1 1 d G . .
H74A H -0.5832 -0.8072 1.0290 0.031 Uiso 1 1 calc R . .
C75 C -0.4662(8) -0.7379(6) 1.0738(5) 0.035(3) Uiso 1 1 d G . .
H75A H -0.4400 -0.8043 1.1127 0.041 Uiso 1 1 calc R . .
C76 C -0.4195(7) -0.6369(8) 1.0660(5) 0.029(3) Uiso 1 1 d G . .
H76A H -0.3621 -0.6357 1.0995 0.034 Uiso 1 1 calc R . .
C77 C -0.8151(7) -0.2074(9) 0.9770(6) 0.020(4) Uiso 1 1 d G . .
C78 C -0.8101(7) -0.2672(10) 0.9224(6) 0.031(4) Uiso 1 1 d G . .
H78A H -0.7494 -0.2652 0.8907 0.037 Uiso 1 1 calc R . .
C79 C -0.8957(9) -0.3299(9) 0.9152(6) 0.041(4) Uiso 1 1 d G . .
H79A H -0.8923 -0.3699 0.8787 0.050 Uiso 1 1 calc R . .
C80 C -0.9865(7) -0.3329(8) 0.9627(6) 0.030(3) Uiso 1 1 d G . .
H80A H -1.0438 -0.3748 0.9579 0.036 Uiso 1 1 calc R . .
C81 C -0.9915(7) -0.2731(8) 1.0173(5) 0.020(3) Uiso 1 1 d G . .
H81A H -1.0522 -0.2751 1.0490 0.024 Uiso 1 1 calc R . .
C82 C -0.9058(8) -0.2104(8) 1.0245(5) 0.027(3) Uiso 1 1 d G . .
H82A H -0.9092 -0.1704 1.0610 0.033 Uiso 1 1 calc R . .
C83 C -0.7263(9) -0.0693(9) 1.0599(5) 0.022(4) Uiso 1 1 d G . .
C84 C -0.6908(9) -0.1392(7) 1.1321(6) 0.030(4) Uiso 1 1 d G . .
H84A H -0.6501 -0.2126 1.1383 0.036 Uiso 1 1 calc R . .
C85 C -0.7160(9) -0.0994(9) 1.1951(5) 0.039(4) Uiso 1 1 d G . .
H85A H -0.6922 -0.1462 1.2434 0.047 Uiso 1 1 calc R . .
C86 C -0.7767(10) 0.0103(9) 1.1858(6) 0.040(4) Uiso 1 1 d G . .
H86A H -0.7935 0.0369 1.2280 0.048 Uiso 1 1 calc R . .
C87 C -0.8122(10) 0.0801(8) 1.1136(7) 0.043(5) Uiso 1 1 d G . .
H87A H -0.8529 0.1535 1.1075 0.051 Uiso 1 1 calc R . .
C88 C -0.7870(10) 0.0404(9) 1.0507(5) 0.042(5) Uiso 1 1 d G . .
H88A H -0.8108 0.0871 1.0024 0.050 Uiso 1 1 calc R . .
B1 B 0.6283(9) 1.0727(10) 0.6483(6) 0.028(4) Uiso 1 1 d D . .
F1 F 0.5744(9) 1.1135(9) 0.7040(6) 0.060(3) Uiso 1 1 d D . .
F2 F 0.7064(9) 0.9779(9) 0.6829(6) 0.064(3) Uiso 1 1 d D . .
F3 F 0.6820(11) 1.1579(10) 0.6035(8) 0.085(5) Uiso 1 1 d D . .
F4 F 0.5538(9) 1.0428(9) 0.6033(6) 0.058(3) Uiso 1 1 d D . .
B2 B -0.1059(9) 0.3294(9) 0.6779(6) 0.032(5) Uiso 1 1 d D . .
F5 F -0.1775(8) 0.4091(8) 0.6238(5) 0.050(3) Uiso 1 1 d D . .
F6 F -0.0373(8) 0.2573(9) 0.6445(6) 0.058(3) Uiso 1 1 d D . .
F7 F -0.0359(9) 0.3891(10) 0.7063(7) 0.071(4) Uiso 1 1 d D . .
F8 F -0.1636(9) 0.2644(9) 0.7345(6) 0.061(3) Uiso 1 1 d D . .
C89 C 0.0744(15) 0.3507(16) 0.8659(8) 0.057(5) Uiso 1 1 d D . .
H89A H 0.1024 0.2720 0.8654 0.069 Uiso 1 1 calc R . .
H89B H -0.0006 0.3711 0.8421 0.069 Uiso 1 1 calc R . .
Cl1 Cl 0.1619(6) 0.4439(6) 0.8124(4) 0.0659(19) Uani 1 1 d D . .
Cl2 Cl 0.0656(6) 0.3554(6) 0.9606(4) 0.0580(19) Uani 1 1 d D . .
C90 C 0.5628(19) 0.3943(19) 0.6719(9) 0.084(7) Uiso 1 1 d D . .
H90A H 0.5600 0.3175 0.6665 0.101 Uiso 1 1 calc R . .
H90B H 0.6413 0.4015 0.6787 0.101 Uiso 1 1 calc R . .
Cl3 Cl 0.5078(6) 0.4974(6) 0.5884(4) 0.0651(18) Uani 1 1 d D . .
Cl4 Cl 0.4926(6) 0.4067(6) 0.7524(4) 0.0665(18) Uani 1 1 d D . .
C91 C 0.4708(13) 1.0150(15) 0.4611(8) 0.050(4) Uiso 1 1 d D . .
H91A H 0.4752 1.0842 0.4770 0.060 Uiso 1 1 calc R . .
H91B H 0.5441 0.9671 0.4717 0.060 Uiso 1 1 calc R . .
Cl5 Cl 0.3699(7) 0.9382(7) 0.5148(4) 0.071(2) Uani 1 1 d D . .
Cl6 Cl 0.4409(6) 1.0553(6) 0.3643(4) 0.062(2) Uani 1 1 d D . .
C92 C -0.0321(17) 0.9766(18) 0.6526(9) 0.077(7) Uiso 1 1 d D . .
H92A H -0.1091 0.9669 0.6432 0.092 Uiso 1 1 calc R . .
H92B H -0.0335 1.0534 0.6589 0.092 Uiso 1 1 calc R . .
Cl7 Cl 0.0202(7) 0.8737(7) 0.7370(4) 0.081(2) Uani 1 1 d D . .
Cl8 Cl 0.0452(7) 0.9681(6) 0.5737(4) 0.082(2) Uani 1 1 d D . .
C93 C 0.414(4) 0.829(3) 0.7010(9) 0.101(6) Uiso 0.60 1 d PD A 1
H93A H 0.3748 0.9061 0.6770 0.122 Uiso 0.60 1 calc PR A 1
H93B H 0.4796 0.8155 0.6719 0.122 Uiso 0.60 1 calc PR A 1
Cl9 Cl 0.3250(15) 0.7265(16) 0.7012(11) 0.147(5) Uiso 0.60 1 d PD A 1
Cl10 Cl 0.4569(7) 0.8189(7) 0.7940(5) 0.0507(19) Uiso 0.60 1 d PD A 1
C93A C 0.4627(18) 0.844(2) 0.730(3) 0.0507(19) Uiso 0.40 1 d PD B 2
H93C H 0.4953 0.8469 0.7772 0.061 Uiso 0.40 1 calc PR B 2
H93D H 0.4972 0.8961 0.6886 0.061 Uiso 0.40 1 calc PR B 2
Cl11 Cl 0.490(2) 0.702(2) 0.7216(16) 0.147(5) Uiso 0.40 1 d PD B 2
Cl12 Cl 0.3171(16) 0.8902(18) 0.7260(12) 0.101(6) Uiso 0.40 1 d PD B 2
C94 C 0.092(3) 0.555(3) 0.557(3) 0.13(2) Uiso 0.60 1 d PD C 1
H94A H 0.1044 0.5634 0.5032 0.161 Uiso 0.60 1 calc PR C 1
H94B H 0.0411 0.4980 0.5737 0.161 Uiso 0.60 1 calc PR C 1
Cl13 Cl 0.2215(11) 0.5073(11) 0.6092(8) 0.094(4) Uiso 0.60 1 d PD C 1
Cl14 Cl 0.0321(11) 0.6882(11) 0.5693(8) 0.107(3) Uiso 0.60 1 d PD C 1
C94A C 0.124(4) 0.553(3) 0.613(2) 0.083(18) Uiso 0.40 1 d PD D 2
H94C H 0.1672 0.4807 0.6098 0.099 Uiso 0.40 1 calc PR D 2
H94D H 0.0766 0.5359 0.6563 0.099 Uiso 0.40 1 calc PR D 2
Cl15 Cl 0.0409(19) 0.6171(19) 0.5303(13) 0.107(3) Uiso 0.40 1 d PD D 2
Cl16 Cl 0.2164(15) 0.6466(16) 0.6254(11) 0.096(5) Uiso 0.40 1 d PD D 2

loop_
_atom_site_aniso_label
_atom_site_aniso_U_11
_atom_site_aniso_U_22
_atom_site_aniso_U_33
_atom_site_aniso_U_23
_atom_site_aniso_U_13
_atom_site_aniso_U_12
Au1 0.0186(4) 0.0152(4) 0.0215(5) -0.0052(3) 0.0015(3) -0.0014(3)
P1 0.023(2) 0.012(2) 0.017(3) -0.0035(19) 0.0008(19) -0.0016(18)
P2 0.015(2) 0.017(2) 0.021(3) -0.003(2) 0.003(2) -0.0015(19)
Au2 0.0173(4) 0.0177(4) 0.0220(5) -0.0056(4) 0.0029(3) -0.0028(3)
P3 0.015(2) 0.019(2) 0.022(3) -0.007(2) 0.0062(19) -0.0047(18)
P4 0.019(2) 0.017(2) 0.018(3) -0.002(2) 0.000(2) -0.004(2)
Cl1 0.094(4) 0.063(4) 0.052(4) -0.022(3) 0.015(3) -0.035(3)
Cl2 0.083(5) 0.055(4) 0.041(4) -0.015(3) 0.012(4) -0.019(4)
Cl3 0.073(4) 0.066(4) 0.058(4) -0.012(3) 0.000(3) -0.028(3)
Cl4 0.084(4) 0.054(3) 0.065(4) -0.013(3) 0.010(3) -0.032(3)
Cl5 0.101(5) 0.080(4) 0.050(4) -0.032(3) 0.019(3) -0.046(4)
Cl6 0.066(5) 0.058(4) 0.058(5) -0.009(4) -0.002(4) -0.009(4)
Cl7 0.109(6) 0.090(5) 0.046(4) 0.002(3) -0.003(3) -0.062(4)
Cl8 0.132(6) 0.067(4) 0.050(4) -0.008(3) 0.018(4) -0.038(4)

loop_
_atom_type_symbol
_atom_type_description
_atom_type_scat_dispersion_real
_atom_type_scat_dispersion_imag
_atom_type_scat_source
C C 0.0033 0.0016 'International Tables Vol C Tables 4.2.6.8 and 6.1.1.4'
H H 0.0000 0.0000 'International Tables Vol C Tables 4.2.6.8 and 6.1.1.4'
N N 0.0061 0.0033 'International Tables Vol C Tables 4.2.6.8 and 6.1.1.4'
O O 0.0106 0.0060 'International Tables Vol C Tables 4.2.6.8 and 6.1.1.4'
F F 0.0171 0.0103 'International Tables Vol C Tables 4.2.6.8 and 6.1.1.4'
P P 0.1023 0.0942 'International Tables Vol C Tables 4.2.6.8 and 6.1.1.4'
Cl Cl 0.1484 0.1585 'International Tables Vol C Tables 4.2.6.8 and 6.1.1.4'
Au Au -2.0133 8.8022 'International Tables Vol C Tables 4.2.6.8 and 6.1.1.4'
B B 0.0013 0.0007 'International Tables Vol C Tables 4.2.6.8 and 6.1.1.4'

loop_
_geom_angle_atom_site_label_1
_geom_angle_atom_site_label_2
_geom_angle_atom_site_label_3
_geom_angle
_geom_angle_site_symmetry_1
_geom_angle_site_symmetry_3
_geom_angle_publ_flag
P1 Au1 P2 169.51(19) . . ?
C21 P1 C27 105.5(5) . . ?
C21 P1 C1 106.9(6) . . ?
C27 P1 C1 101.5(6) . . ?
C21 P1 Au1 119.1(4) . . ?
C27 P1 Au1 108.4(4) . . ?
C1 P1 Au1 113.6(5) . . ?
C33 P2 C20 106.6(7) . . ?
C33 P2 C39 103.9(5) . . ?
C20 P2 C39 103.2(7) . . ?
C33 P2 Au1 116.3(4) . . ?
C20 P2 Au1 120.1(6) . . ?
C39 P2 Au1 104.5(4) . . ?
C2 C1 C6 117.6(14) . . ?
C2 C1 P1 121.4(12) . . ?
C6 C1 P1 120.8(12) . . ?
C1 C2 C3 124.1(14) . . ?
C1 C2 H2A 118.0 . . ?
C3 C2 H2A 118.0 . . ?
C2 C3 C4 119.0(14) . . ?
C2 C3 H3A 120.5 . . ?
C4 C3 H3A 120.5 . . ?
C5 C4 C3 119.2(15) . . ?
C5 C4 H4A 120.4 . . ?
C3 C4 H4A 120.4 . . ?
C4 C5 C6 121.2(15) . . ?
C4 C5 H5A 119.4 . . ?
C6 C5 H5A 119.4 . . ?
C1 C6 C5 118.7(15) . . ?
C1 C6 C7 117.3(15) . . ?
C5 C6 C7 123.8(15) . . ?
O1 C7 N1 120.3(15) . . ?
O1 C7 C6 120.1(15) . . ?
N1 C7 C6 119.5(15) . . ?
C7 N1 C8 120.9(12) . . ?
C7 N1 H1A 119.6 . . ?
C8 N1 H1A 119.6 . . ?
N1 C8 C13 111.4(10) . . ?
N1 C8 C9 109.2(10) . . ?
C13 C8 C9 111.0(10) . . ?
N1 C8 H8A 108.4 . . ?
C13 C8 H8A 108.4 . . ?
C9 C8 H8A 108.4 . . ?
C10 C9 C8 109.5(12) . . ?
C10 C9 H9A 109.8 . . ?
C8 C9 H9A 109.8 . . ?
C10 C9 H9B 109.8 . . ?
C8 C9 H9B 109.8 . . ?
H9A C9 H9B 108.2 . . ?
C11 C10 C9 111.1(11) . . ?
C11 C10 H10A 109.4 . . ?
C9 C10 H10A 109.4 . . ?
C11 C10 H10B 109.4 . . ?
C9 C10 H10B 109.4 . . ?
H10A C10 H10B 108.0 . . ?
C10 C11 C12 112.7(12) . . ?
C10 C11 H11A 109.1 . . ?
C12 C11 H11A 109.1 . . ?
C10 C11 H11B 109.1 . . ?
C12 C11 H11B 109.1 . . ?
H11A C11 H11B 107.8 . . ?
C11 C12 C13 111.3(12) . . ?
C11 C12 H12A 109.4 . . ?
C13 C12 H12A 109.4 . . ?
C11 C12 H12B 109.4 . . ?
C13 C12 H12B 109.4 . . ?
H12A C12 H12B 108.0 . . ?
C8 C13 N2 113.1(10) . . ?
C8 C13 C12 109.4(11) . . ?
N2 C13 C12 112.2(10) . . ?
C8 C13 H13A 107.2 . . ?
N2 C13 H13A 107.2 . . ?
C12 C13 H13A 107.2 . . ?
O2 C14 N2 124.0(13) . . ?
O2 C14 C15 120.5(14) . . ?
N2 C14 C15 115.6(14) . . ?
C14 N2 C13 126.1(12) . . ?
C14 N2 H2B 117.0 . . ?
C13 N2 H2B 117.0 . . ?
C20 C15 C16 119.2(15) . . ?
C20 C15 C14 120.6(15) . . ?
C16 C15 C14 119.9(15) . . ?
C17 C16 C15 120.7(15) . . ?
C17 C16 H16A 119.7 . . ?
C15 C16 H16A 119.7 . . ?
C18 C17 C16 120.4(15) . . ?
C18 C17 H17A 119.8 . . ?
C16 C17 H17A 119.8 . . ?
C19 C18 C17 119.3(14) . . ?
C19 C18 H18A 120.3 . . ?
C17 C18 H18A 120.3 . . ?
C18 C19 C20 122.5(14) . . ?
C18 C19 H19A 118.7 . . ?
C20 C19 H19A 118.7 . . ?
C15 C20 C19 117.8(16) . . ?
C15 C20 P2 123.8(13) . . ?
C19 C20 P2 118.4(13) . . ?
C22 C21 C26 120.0 . . ?
C22 C21 P1 119.2(6) . . ?
C26 C21 P1 120.8(6) . . ?
C23 C22 C21 120.0 . . ?
C23 C22 H22A 120.0 . . ?
C21 C22 H22A 120.0 . . ?
C24 C23 C22 120.0 . . ?
C24 C23 H23A 120.0 . . ?
C22 C23 H23A 120.0 . . ?
C23 C24 C25 120.0 . . ?
C23 C24 H24A 120.0 . . ?
C25 C24 H24A 120.0 . . ?
C26 C25 C24 120.0 . . ?
C26 C25 H25A 120.0 . . ?
C24 C25 H25A 120.0 . . ?
C25 C26 C21 120.0 . . ?
C25 C26 H26A 120.0 . . ?
C21 C26 H26A 120.0 . . ?
C28 C27 C32 120.0 . . ?
C28 C27 P1 117.5(5) . . ?
C32 C27 P1 122.5(5) . . ?
C29 C28 C27 120.0 . . ?
C29 C28 H28A 120.0 . . ?
C27 C28 H28A 120.0 . . ?
C28 C29 C30 120.0 . . ?
C28 C29 H29A 120.0 . . ?
C30 C29 H29A 120.0 . . ?
C31 C30 C29 120.0 . . ?
C31 C30 H30A 120.0 . . ?
C29 C30 H30A 120.0 . . ?
C30 C31 C32 120.0 . . ?
C30 C31 H31A 120.0 . . ?
C32 C31 H31A 120.0 . . ?
C31 C32 C27 120.0 . . ?
C31 C32 H32A 120.0 . . ?
C27 C32 H32A 120.0 . . ?
C34 C33 C38 120.0 . . ?
C34 C33 P2 119.1(6) . . ?
C38 C33 P2 120.7(6) . . ?
C33 C34 C35 120.0 . . ?
C33 C34 H34A 120.0 . . ?
C35 C34 H34A 120.0 . . ?
C34 C35 C36 120.0 . . ?
C34 C35 H35A 120.0 . . ?
C36 C35 H35A 120.0 . . ?
C35 C36 C37 120.0 . . ?
C35 C36 H36A 120.0 . . ?
C37 C36 H36A 120.0 . . ?
C36 C37 C38 120.0 . . ?
C36 C37 H37A 120.0 . . ?
C38 C37 H37A 120.0 . . ?
C37 C38 C33 120.0 . . ?
C37 C38 H38A 120.0 . . ?
C33 C38 H38A 120.0 . . ?
C40 C39 C44 120.0 . . ?
C40 C39 P2 122.8(6) . . ?
C44 C39 P2 117.1(6) . . ?
C39 C40 C41 120.0 . . ?
C39 C40 H40A 120.0 . . ?
C41 C40 H40A 120.0 . . ?
C42 C41 C40 120.0 . . ?
C42 C41 H41A 120.0 . . ?
C40 C41 H41A 120.0 . . ?
C43 C42 C41 120.0 . . ?
C43 C42 H42A 120.0 . . ?
C41 C42 H42A 120.0 . . ?
C42 C43 C44 120.0 . . ?
C42 C43 H43A 120.0 . . ?
C44 C43 H43A 120.0 . . ?
C43 C44 C39 120.0 . . ?
C43 C44 H44A 120.0 . . ?
C39 C44 H44A 120.0 . . ?
P3 Au2 P4 170.05(19) . . ?
C65 P3 C71 102.5(5) . . ?
C65 P3 C45 106.8(7) . . ?
C71 P3 C45 105.5(7) . . ?
C65 P3 Au2 118.2(4) . . ?
C71 P3 Au2 105.9(4) . . ?
C45 P3 Au2 116.2(6) . . ?
C83 P4 C77 103.9(6) . . ?
C83 P4 C64 108.0(7) . . ?
C77 P4 C64 101.7(7) . . ?
C83 P4 Au2 117.2(4) . . ?
C77 P4 Au2 106.3(4) . . ?
C64 P4 Au2 117.6(6) . . ?
C50 C45 C46 120.4(15) . . ?
C50 C45 P3 123.6(13) . . ?
C46 C45 P3 116.0(12) . . ?
C47 C46 C45 119.1(14) . . ?
C47 C46 H46A 120.5 . . ?
C45 C46 H46A 120.5 . . ?
C46 C47 C48 121.3(15) . . ?
C46 C47 H47A 119.4 . . ?
C48 C47 H47A 119.4 . . ?
C47 C48 C49 119.0(16) . . ?
C47 C48 H48A 120.5 . . ?
C49 C48 H48A 120.5 . . ?
C50 C49 C48 119.5(18) . . ?
C50 C49 H49A 120.3 . . ?
C48 C49 H49A 120.3 . . ?
C49 C50 C45 120.6(17) . . ?
C49 C50 C51 119.3(16) . . ?
C45 C50 C51 119.5(15) . . ?
O3 C51 N3 125.2(13) . . ?
O3 C51 C50 120.6(13) . . ?
N3 C51 C50 114.2(13) . . ?
C51 N3 C52 124.2(12) . . ?
C51 N3 H3B 117.9 . . ?
C52 N3 H3B 117.9 . . ?
N3 C52 C57 115.1(10) . . ?
N3 C52 C53 111.4(11) . . ?
C57 C52 C53 111.4(11) . . ?
N3 C52 H52A 106.1 . . ?
C57 C52 H52A 106.1 . . ?
C53 C52 H52A 106.1 . . ?
C54 C53 C52 112.9(12) . . ?
C54 C53 H53A 109.0 . . ?
C52 C53 H53A 109.0 . . ?
C54 C53 H53B 109.0 . . ?
C52 C53 H53B 109.0 . . ?
H53A C53 H53B 107.8 . . ?
C53 C54 C55 111.5(12) . . ?
C53 C54 H54A 109.3 . . ?
C55 C54 H54A 109.3 . . ?
C53 C54 H54B 109.3 . . ?
C55 C54 H54B 109.3 . . ?
H54A C54 H54B 108.0 . . ?
C54 C55 C56 110.1(12) . . ?
C54 C55 H55A 109.6 . . ?
C56 C55 H55A 109.6 . . ?
C54 C55 H55B 109.6 . . ?
C56 C55 H55B 109.6 . . ?
H55A C55 H55B 108.2 . . ?
C57 C56 C55 109.8(12) . . ?
C57 C56 H56A 109.7 . . ?
C55 C56 H56A 109.7 . . ?
C57 C56 H56B 109.7 . . ?
C55 C56 H56B 109.7 . . ?
H56A C56 H56B 108.2 . . ?
N4 C57 C52 111.0(10) . . ?
N4 C57 C56 111.1(11) . . ?
C52 C57 C56 108.9(11) . . ?
N4 C57 H57A 108.6 . . ?
C52 C57 H57A 108.6 . . ?
C56 C57 H57A 108.6 . . ?
O4 C58 N4 125.0(15) . . ?
O4 C58 C59 118.1(14) . . ?
N4 C58 C59 116.9(15) . . ?
C58 N4 C57 120.0(12) . . ?
C58 N4 H4B 120.0 . . ?
C57 N4 H4B 120.0 . . ?
C64 C59 C60 119.4(16) . . ?
C64 C59 C58 119.2(16) . . ?
C60 C59 C58 121.3(16) . . ?
C61 C60 C59 120.5(15) . . ?
C61 C60 H60A 119.8 . . ?
C59 C60 H60A 119.8 . . ?
C60 C61 C62 118.7(14) . . ?
C60 C61 H61A 120.6 . . ?
C62 C61 H61A 120.6 . . ?
C61 C62 C63 121.0(14) . . ?
C61 C62 H62A 119.5 . . ?
C63 C62 H62A 119.5 . . ?
C64 C63 C62 120.2(15) . . ?
C64 C63 H63A 119.9 . . ?
C62 C63 H63A 119.9 . . ?
C63 C64 C59 119.9(16) . . ?
C63 C64 P4 119.3(13) . . ?
C59 C64 P4 120.7(13) . . ?
C66 C65 C70 120.0 . . ?
C66 C65 P3 121.4(6) . . ?
C70 C65 P3 118.6(6) . . ?
C67 C66 C65 120.0 . . ?
C67 C66 H66A 120.0 . . ?
C65 C66 H66A 120.0 . . ?
C66 C67 C68 120.0 . . ?
C66 C67 H67A 120.0 . . ?
C68 C67 H67A 120.0 . . ?
C69 C68 C67 120.0 . . ?
C69 C68 H68A 120.0 . . ?
C67 C68 H68A 120.0 . . ?
C70 C69 C68 120.0 . . ?
C70 C69 H69A 120.0 . . ?
C68 C69 H69A 120.0 . . ?
C69 C70 C65 120.0 . . ?
C69 C70 H70A 120.0 . . ?
C65 C70 H70A 120.0 . . ?
C72 C71 C76 120.0 . . ?
C72 C71 P3 119.1(6) . . ?
C76 C71 P3 120.7(6) . . ?
C73 C72 C71 120.0 . . ?
C73 C72 H72A 120.0 . . ?
C71 C72 H72A 120.0 . . ?
C74 C73 C72 120.0 . . ?
C74 C73 H73A 120.0 . . ?
C72 C73 H73A 120.0 . . ?
C75 C74 C73 120.0 . . ?
C75 C74 H74A 120.0 . . ?
C73 C74 H74A 120.0 . . ?
C76 C75 C74 120.0 . . ?
C76 C75 H75A 120.0 . . ?
C74 C75 H75A 120.0 . . ?
C75 C76 C71 120.0 . . ?
C75 C76 H76A 120.0 . . ?
C71 C76 H76A 120.0 . . ?
C78 C77 C82 120.0 . . ?
C78 C77 P4 116.0(6) . . ?
C82 C77 P4 124.0(6) . . ?
C79 C78 C77 120.0 . . ?
C79 C78 H78A 120.0 . . ?
C77 C78 H78A 120.0 . . ?
C78 C79 C80 120.0 . . ?
C78 C79 H79A 120.0 . . ?
C80 C79 H79A 120.0 . . ?
C79 C80 C81 120.0 . . ?
C79 C80 H80A 120.0 . . ?
C81 C80 H80A 120.0 . . ?
C82 C81 C80 120.0 . . ?
C82 C81 H81A 120.0 . . ?
C80 C81 H81A 120.0 . . ?
C81 C82 C77 120.0 . . ?
C81 C82 H82A 120.0 . . ?
C77 C82 H82A 120.0 . . ?
C84 C83 C88 120.0 . . ?
C84 C83 P4 119.1(6) . . ?
C88 C83 P4 120.9(6) . . ?
C83 C84 C85 120.0 . . ?
C83 C84 H84A 120.0 . . ?
C85 C84 H84A 120.0 . . ?
C86 C85 C84 120.0 . . ?
C86 C85 H85A 120.0 . . ?
C84 C85 H85A 120.0 . . ?
C87 C86 C85 120.0 . . ?
C87 C86 H86A 120.0 . . ?
C85 C86 H86A 120.0 . . ?
C86 C87 C88 120.0 . . ?
C86 C87 H87A 120.0 . . ?
C88 C87 H87A 120.0 . . ?
C87 C88 C83 120.0 . . ?
C87 C88 H88A 120.0 . . ?
C83 C88 H88A 120.0 . . ?
F3 B1 F4 108.3(10) . . ?
F3 B1 F2 109.6(10) . . ?
F4 B1 F2 110.2(9) . . ?
F3 B1 F1 108.9(10) . . ?
F4 B1 F1 111.6(10) . . ?
F2 B1 F1 108.2(9) . . ?
F8 B2 F7 111.1(10) . . ?
F8 B2 F5 111.9(10) . . ?
F7 B2 F5 107.7(9) . . ?
F8 B2 F6 109.7(9) . . ?
F7 B2 F6 106.3(10) . . ?
F5 B2 F6 110.0(9) . . ?
Cl1 C89 Cl2 113.4(9) . . ?
Cl1 C89 H89A 108.9 . . ?
Cl2 C89 H89A 108.9 . . ?
Cl1 C89 H89B 108.9 . . ?
Cl2 C89 H89B 108.9 . . ?
H89A C89 H89B 107.7 . . ?
Cl4 C90 Cl3 114.0(11) . . ?
Cl4 C90 H90A 108.7 . . ?
Cl3 C90 H90A 108.7 . . ?
Cl4 C90 H90B 108.7 . . ?
Cl3 C90 H90B 108.7 . . ?
H90A C90 H90B 107.6 . . ?
Cl6 C91 Cl5 113.2(9) . . ?
Cl6 C91 H91A 108.9 . . ?
Cl5 C91 H91A 108.9 . . ?
Cl6 C91 H91B 108.9 . . ?
Cl5 C91 H91B 108.9 . . ?
H91A C91 H91B 107.7 . . ?
Cl8 C92 Cl7 114.2(11) . . ?
Cl8 C92 H92A 108.7 . . ?
Cl7 C92 H92A 108.7 . . ?
Cl8 C92 H92B 108.7 . . ?
Cl7 C92 H92B 108.7 . . ?
H92A C92 H92B 107.6 . . ?
Cl9 C93 Cl10 110.4(13) . . ?
Cl9 C93 H93A 109.6 . . ?
Cl10 C93 H93A 109.6 . . ?
Cl9 C93 H93B 109.6 . . ?
Cl10 C93 H93B 109.6 . . ?
H93A C93 H93B 108.1 . . ?
Cl12 C93A Cl11 110.4(17) . . ?
Cl12 C93A H93C 109.6 . . ?
Cl11 C93A H93C 109.6 . . ?
Cl12 C93A H93D 109.6 . . ?
Cl11 C93A H93D 109.6 . . ?
H93C C93A H93D 108.1 . . ?
Cl14 C94 Cl13 109.0(12) . . ?
Cl14 C94 H94A 109.9 . . ?
Cl13 C94 H94A 109.9 . . ?
Cl14 C94 H94B 109.9 . . ?
Cl13 C94 H94B 109.9 . . ?
H94A C94 H94B 108.3 . . ?
Cl15 C94A Cl16 110.0(18) . . ?
Cl15 C94A H94C 109.7 . . ?
Cl16 C94A H94C 109.7 . . ?
Cl15 C94A H94D 109.7 . . ?
Cl16 C94A H94D 109.7 . . ?
H94C C94A H94D 108.2 . . ?

loop_
_geom_bond_atom_site_label_1
_geom_bond_atom_site_label_2
_geom_bond_distance
_geom_bond_site_symmetry_2
_geom_bond_publ_flag
Au1 P1 2.308(5) . ?
Au1 P2 2.322(5) . ?
P1 C21 1.822(9) . ?
P1 C27 1.823(8) . ?
P1 C1 1.834(16) . ?
P2 C33 1.813(9) . ?
P2 C20 1.824(19) . ?
P2 C39 1.837(9) . ?
C1 C2 1.37(2) . ?
C1 C6 1.42(2) . ?
C2 C3 1.390(19) . ?
C2 H2A 0.9300 . ?
C3 C4 1.40(2) . ?
C3 H3A 0.9300 . ?
C4 C5 1.38(2) . ?
C4 H4A 0.9300 . ?
C5 C6 1.45(2) . ?
C5 H5A 0.9300 . ?
C6 C7 1.46(2) . ?
C7 O1 1.227(19) . ?
C7 N1 1.385(19) . ?
N1 C8 1.465(16) . ?
N1 H1A 0.8600 . ?
C8 C13 1.472(16) . ?
C8 C9 1.555(18) . ?
C8 H8A 0.9800 . ?
C9 C10 1.52(2) . ?
C9 H9A 0.9700 . ?
C9 H9B 0.9700 . ?
C10 C11 1.503(18) . ?
C10 H10A 0.9700 . ?
C10 H10B 0.9700 . ?
C11 C12 1.513(19) . ?
C11 H11A 0.9700 . ?
C11 H11B 0.9700 . ?
C12 C13 1.520(19) . ?
C12 H12A 0.9700 . ?
C12 H12B 0.9700 . ?
C13 N2 1.483(15) . ?
C13 H13A 0.9800 . ?
C14 O2 1.219(18) . ?
C14 N2 1.369(18) . ?
C14 C15 1.48(2) . ?
N2 H2B 0.8600 . ?
C15 C20 1.39(2) . ?
C15 C16 1.40(2) . ?
C16 C17 1.40(2) . ?
C16 H16A 0.9300 . ?
C17 C18 1.37(2) . ?
C17 H17A 0.9300 . ?
C18 C19 1.35(2) . ?
C18 H18A 0.9300 . ?
C19 C20 1.43(2) . ?
C19 H19A 0.9300 . ?
C21 C22 1.3900 . ?
C21 C26 1.3900 . ?
C22 C23 1.3900 . ?
C22 H22A 0.9300 . ?
C23 C24 1.3900 . ?
C23 H23A 0.9300 . ?
C24 C25 1.3900 . ?
C24 H24A 0.9300 . ?
C25 C26 1.3900 . ?
C25 H25A 0.9300 . ?
C26 H26A 0.9300 . ?
C27 C28 1.3900 . ?
C27 C32 1.3900 . ?
C28 C29 1.3900 . ?
C28 H28A 0.9300 . ?
C29 C30 1.3900 . ?
C29 H29A 0.9300 . ?
C30 C31 1.3900 . ?
C30 H30A 0.9300 . ?
C31 C32 1.3900 . ?
C31 H31A 0.9300 . ?
C32 H32A 0.9300 . ?
C33 C34 1.3900 . ?
C33 C38 1.3900 . ?
C34 C35 1.3900 . ?
C34 H34A 0.9300 . ?
C35 C36 1.3900 . ?
C35 H35A 0.9300 . ?
C36 C37 1.3900 . ?
C36 H36A 0.9300 . ?
C37 C38 1.3900 . ?
C37 H37A 0.9300 . ?
C38 H38A 0.9300 . ?
C39 C40 1.3900 . ?
C39 C44 1.3900 . ?
C40 C41 1.3900 . ?
C40 H40A 0.9300 . ?
C41 C42 1.3900 . ?
C41 H41A 0.9300 . ?
C42 C43 1.3900 . ?
C42 H42A 0.9300 . ?
C43 C44 1.3900 . ?
C43 H43A 0.9300 . ?
C44 H44A 0.9300 . ?
Au2 P3 2.318(5) . ?
Au2 P4 2.319(5) . ?
P3 C65 1.817(9) . ?
P3 C71 1.856(8) . ?
P3 C45 1.860(18) . ?
P4 C83 1.798(10) . ?
P4 C77 1.840(8) . ?
P4 C64 1.845(18) . ?
C45 C50 1.38(2) . ?
C45 C46 1.42(2) . ?
C46 C47 1.38(2) . ?
C46 H46A 0.9300 . ?
C47 C48 1.38(2) . ?
C47 H47A 0.9300 . ?
C48 C49 1.44(2) . ?
C48 H48A 0.9300 . ?
C49 C50 1.38(3) . ?
C49 H49A 0.9300 . ?
C50 C51 1.50(2) . ?
C51 O3 1.217(17) . ?
C51 N3 1.344(17) . ?
N3 C52 1.491(16) . ?
N3 H3B 0.8600 . ?
C52 C57 1.507(17) . ?
C52 C53 1.520(19) . ?
C52 H52A 0.9800 . ?
C53 C54 1.50(2) . ?
C53 H53A 0.9700 . ?
C53 H53B 0.9700 . ?
C54 C55 1.510(18) . ?
C54 H54A 0.9700 . ?
C54 H54B 0.9700 . ?
C55 C56 1.54(2) . ?
C55 H55A 0.9700 . ?
C55 H55B 0.9700 . ?
C56 C57 1.537(19) . ?
C56 H56A 0.9700 . ?
C56 H56B 0.9700 . ?
C57 N4 1.469(16) . ?
C57 H57A 0.9800 . ?
C58 O4 1.240(19) . ?
C58 N4 1.321(18) . ?
C58 C59 1.52(2) . ?
N4 H4B 0.8600 . ?
C59 C64 1.41(2) . ?
C59 C60 1.42(3) . ?
C60 C61 1.39(2) . ?
C60 H60A 0.9300 . ?
C61 C62 1.40(2) . ?
C61 H61A 0.9300 . ?
C62 C63 1.40(2) . ?
C62 H62A 0.9300 . ?
C63 C64 1.37(2) . ?
C63 H63A 0.9300 . ?
C65 C66 1.3900 . ?
C65 C70 1.3900 . ?
C66 C67 1.3900 . ?
C66 H66A 0.9300 . ?
C67 C68 1.3900 . ?
C67 H67A 0.9300 . ?
C68 C69 1.3900 . ?
C68 H68A 0.9300 . ?
C69 C70 1.3900 . ?
C69 H69A 0.9300 . ?
C70 H70A 0.9300 . ?
C71 C72 1.3900 . ?
C71 C76 1.3900 . ?
C72 C73 1.3900 . ?
C72 H72A 0.9300 . ?
C73 C74 1.3900 . ?
C73 H73A 0.9300 . ?
C74 C75 1.3900 . ?
C74 H74A 0.9300 . ?
C75 C76 1.3900 . ?
C75 H75A 0.9300 . ?
C76 H76A 0.9300 . ?
C77 C78 1.3900 . ?
C77 C82 1.3900 . ?
C78 C79 1.3900 . ?
C78 H78A 0.9300 . ?
C79 C80 1.3900 . ?
C79 H79A 0.9300 . ?
C80 C81 1.3900 . ?
C80 H80A 0.9300 . ?
C81 C82 1.3900 . ?
C81 H81A 0.9300 . ?
C82 H82A 0.9300 . ?
C83 C84 1.3900 . ?
C83 C88 1.3900 . ?
C84 C85 1.3900 . ?
C84 H84A 0.9300 . ?
C85 C86 1.3900 . ?
C85 H85A 0.9300 . ?
C86 C87 1.3900 . ?
C86 H86A 0.9300 . ?
C87 C88 1.3900 . ?
C87 H87A 0.9300 . ?
C88 H88A 0.9300 . ?
B1 F3 1.368(9) . ?
B1 F4 1.371(9) . ?
B1 F2 1.376(9) . ?
B1 F1 1.378(9) . ?
B2 F8 1.368(9) . ?
B2 F7 1.375(9) . ?
B2 F5 1.376(9) . ?
B2 F6 1.383(9) . ?
C89 Cl1 1.748(14) . ?
C89 Cl2 1.759(14) . ?
C89 H89A 0.9700 . ?
C89 H89B 0.9700 . ?
C90 Cl4 1.732(16) . ?
C90 Cl3 1.747(16) . ?
C90 H90A 0.9700 . ?
C90 H90B 0.9700 . ?
C91 Cl6 1.733(14) . ?
C91 Cl5 1.762(13) . ?
C91 H91A 0.9700 . ?
C91 H91B 0.9700 . ?
C92 Cl8 1.738(15) . ?
C92 Cl7 1.750(15) . ?
C92 H92A 0.9700 . ?
C92 H92B 0.9700 . ?
C93 Cl9 1.747(10) . ?
C93 Cl10 1.753(10) . ?
C93 H93A 0.9700 . ?
C93 H93B 0.9700 . ?
C93A Cl12 1.751(10) . ?
C93A Cl11 1.761(10) . ?
C93A H93C 0.9700 . ?
C93A H93D 0.9700 . ?
C94 Cl14 1.753(10) . ?
C94 Cl13 1.769(10) . ?
C94 H94A 0.9700 . ?
C94 H94B 0.9700 . ?
C94A Cl15 1.744(10) . ?
C94A Cl16 1.750(10) . ?
C94A H94C 0.9700 . ?
C94A H94D 0.9700 . ?
